data_7205490
loop_
_publ_author_name
'Wibowo, Arief C.'
'Smith, Mark D.'
'zur Loye, Hans-Conrad'

_publ_section_title
;
 New 3D bismuth-oxo coordination polymers containing
 terephthalate-based ligands: observation of Bi2O2-layer and
 Bi4O3-chain motifs
;
_journal_issue 2
_journal_name_full CrystEngComm
_journal_page_first 426
_journal_paper_doi 10.1039/c0ce00650e
_journal_volume 13
_journal_year 2011
_chemical_formula_moiety 'C24 H12.36 Bi4 N3 O22.68'
_chemical_formula_sum 'C24 H12.36 Bi4 N3 O22.68'
_chemical_formula_weight 1541.52
_chemical_name_systematic
;
?
;
_space_group_IT_number 2
_symmetry_cell_setting triclinic
_symmetry_space_group_name_Hall '-P 1'
_symmetry_space_group_name_H-M 'P -1'
_atom_sites_solution_hydrogens geom
_atom_sites_solution_primary direct
_atom_sites_solution_secondary difmap
_audit_creation_method SHELXL-97
_cell_angle_alpha 101.040(3)
_cell_angle_beta 93.708(3)
_cell_angle_gamma 114.402(2)
_cell_formula_units_Z 2
_cell_length_a 11.6396(17)
_cell_length_b 11.7565(17)
_cell_length_c 13.0034(19)
_cell_measurement_reflns_used 6252
_cell_measurement_temperature 295(2)
_cell_measurement_theta_max 27.398
_cell_measurement_theta_min 2.221
_cell_volume 1569.7(4)
_computing_cell_refinement 'SAINT-Plus Version 6.45 (Bruker, 2001)'
_computing_data_collection 'SMART Version 5.625 (Bruker, 2001)'
_computing_data_reduction 'SAINT-Plus Version 6.45 (Bruker, 2001)'
_computing_molecular_graphics various
_computing_publication_material 'SHELXTL Version 6.14 (Bruker, 2000)'
_computing_structure_refinement 'SHELXL-97 (Sheldrick, 1997)'
_computing_structure_solution 'SHELXS-97 (Sheldrick, 1990)'
_diffrn_ambient_temperature 295(2)
_diffrn_measured_fraction_theta_full 0.995
_diffrn_measured_fraction_theta_max 0.995
_diffrn_measurement_device_type 'Bruker SMART APEX CCD diffractometer'
_diffrn_measurement_method 'omega scans'
_diffrn_radiation_monochromator graphite
_diffrn_radiation_source 'fine-focus sealed tube'
_diffrn_radiation_type MoK\a
_diffrn_radiation_wavelength 0.71073
_diffrn_reflns_av_R_equivalents 0.0487
_diffrn_reflns_av_sigmaI/netI 0.0513
_diffrn_reflns_limit_h_max 15
_diffrn_reflns_limit_h_min -15
_diffrn_reflns_limit_k_max 15
_diffrn_reflns_limit_k_min -15
_diffrn_reflns_limit_l_max 16
_diffrn_reflns_limit_l_min -16
_diffrn_reflns_number 23150
_diffrn_reflns_theta_full 27.64
_diffrn_reflns_theta_max 27.64
_diffrn_reflns_theta_min 1.62
_exptl_absorpt_coefficient_mu 22.460
_exptl_absorpt_correction_T_max 1.0000
_exptl_absorpt_correction_T_min 0.4831
_exptl_absorpt_correction_type multi-scan
_exptl_absorpt_process_details 'SADABS Version 2.05 (Bruker, 2001)'
_exptl_crystal_colour colorless
_exptl_crystal_density_diffrn 3.261
_exptl_crystal_density_method 'not measured'
_exptl_crystal_description plate
_exptl_crystal_F_000 1382
_exptl_crystal_size_max 0.12
_exptl_crystal_size_mid 0.08
_exptl_crystal_size_min 0.03
_refine_diff_density_max 1.854
_refine_diff_density_min -1.476
_refine_diff_density_rms 0.249
_refine_ls_extinction_method none
_refine_ls_goodness_of_fit_ref 1.025
_refine_ls_hydrogen_treatment constr
_refine_ls_matrix_type full
_refine_ls_number_parameters 360
_refine_ls_number_reflns 7269
_refine_ls_number_restraints 31
_refine_ls_restrained_S_all 1.029
_refine_ls_R_factor_all 0.0539
_refine_ls_R_factor_gt 0.0401
_refine_ls_shift/su_max 0.001
_refine_ls_shift/su_mean 0.000
_refine_ls_structure_factor_coef Fsqd
_refine_ls_weighting_details 'calc w=1/[\s^2^(Fo^2^)+(0.0378P)^2^+10.4946P] where P=(Fo^2^+2Fc^2^)/3'
_refine_ls_weighting_scheme calc
_refine_ls_wR_factor_gt 0.0870
_refine_ls_wR_factor_ref 0.0929
_reflns_number_gt 5931
_reflns_number_total 7269
_reflns_threshold_expression >2sigma(I)
_cod_data_source_file C0CE00650E.TXT
_cod_data_source_block acw3059
_cod_depositor_comments
;
The following automatic conversions were performed:
'_symmetry_cell_setting' value 'Triclinic' changed to 'triclinic'
according to '/home/saulius/struct/CIF-dictionaries/cif_core.dic'
dictionary named 'cif_core.dic' version 2.4.1 from 2010-06-29.

Automatic conversion script
Id: cif_fix_enum 1555 2011-01-17 13:19:09Z saulius 
;
_cod_database_code 7205490

loop_
_symmetry_equiv_pos_as_xyz
'x, y, z'
'-x, -y, -z'

loop_
_atom_site_label
_atom_site_type_symbol
_atom_site_fract_x
_atom_site_fract_y
_atom_site_fract_z
_atom_site_U_iso_or_equiv
_atom_site_adp_type
_atom_site_occupancy
_atom_site_symmetry_multiplicity
_atom_site_calc_flag
_atom_site_refinement_flags
_atom_site_disorder_assembly
_atom_site_disorder_group
Bi1 Bi 0.44888(3) 0.24851(3) 0.61455(3) 0.02448(9) Uani 1 1 d . . .
Bi2 Bi 0.69853(3) 0.45503(4) 0.84412(3) 0.02811(10) Uani 1 1 d . . .
Bi3 Bi 0.38459(4) 0.41811(3) 0.88219(3) 0.02691(10) Uani 1 1 d . . .
Bi4 Bi 0.55185(4) 0.58533(3) 0.62978(3) 0.02672(10) Uani 1 1 d . . .
O23 O 0.5426(6) 0.4353(6) 0.7372(5) 0.0287(15) Uani 1 1 d . . .
O24 O 0.4636(6) 0.3953(6) 0.5342(5) 0.0266(14) Uani 1 1 d . . .
O25 O 0.5803(6) 0.4797(7) 0.9511(5) 0.0303(15) Uani 1 1 d . . .
O26 O 0.4461(10) 0.1596(9) 0.4095(7) 0.063(3) Uani 1 1 d . . .
O27 O 0.926(4) 0.444(4) 0.965(3) 0.100 Uiso 0.34(2) 1 d P . .
O28 O 0.775(4) 0.828(4) 0.682(3) 0.100 Uiso 0.34(2) 1 d P A 3
C1 C -0.1815(10) 0.2061(10) 0.6061(9) 0.033(2) Uani 1 1 d . . .
C2 C -0.1465(10) 0.1573(10) 0.5163(8) 0.035(2) Uani 1 1 d . . .
C3 C -0.0313(10) 0.1558(10) 0.5125(8) 0.033(2) Uani 1 1 d . . .
H3 H -0.0131 0.1183 0.4498 0.039 Uiso 1 1 calc R . .
C4 C 0.0596(11) 0.2119(10) 0.6047(8) 0.035(2) Uani 1 1 d . . .
C5 C 0.0287(11) 0.2623(11) 0.6963(9) 0.040(3) Uani 1 1 d . . .
H5 H 0.0882 0.2971 0.7583 0.049 Uiso 1 1 calc R . .
C6 C -0.0907(10) 0.2623(12) 0.6981(10) 0.043(3) Uani 1 1 d . . .
H6 H -0.1098 0.2996 0.7603 0.052 Uiso 1 1 calc R . .
C7 C -0.3138(10) 0.1995(11) 0.6141(8) 0.035(2) Uani 1 1 d . . .
C8 C 0.1896(9) 0.2160(10) 0.5985(8) 0.032(2) Uani 1 1 d . . .
N1 N -0.2386(8) 0.1044(9) 0.4152(8) 0.040(2) Uani 1 1 d . . .
O1 O -0.4061(8) 0.0925(8) 0.5995(8) 0.055(2) Uani 1 1 d . . .
O2 O -0.3230(7) 0.3054(7) 0.6373(7) 0.044(2) Uani 1 1 d . . .
O3 O 0.2128(7) 0.1619(8) 0.5165(6) 0.0388(18) Uani 1 1 d . . .
O4 O 0.2750(7) 0.2743(7) 0.6829(6) 0.0384(18) Uani 1 1 d . . .
O5 O -0.2366(10) 0.0170(10) 0.3511(7) 0.067(3) Uani 1 1 d . . .
O6 O -0.3076(9) 0.1571(11) 0.4000(7) 0.072(3) Uani 1 1 d . . .
C9 C 0.8815(10) 0.5056(10) 0.5022(8) 0.032(2) Uiso 1 1 d . B 1
C10 C 0.9758(11) 0.5576(11) 0.5906(8) 0.039(3) Uiso 1 1 d D . 1
H10 H 0.9590 0.5990 0.6550 0.047 Uiso 0.50 1 d PR . 1
C11 C 0.9075(11) 0.4473(11) 0.4096(9) 0.037(2) Uiso 1 1 d . . 1
H11 H 0.8448 0.4109 0.3464 0.044 Uiso 1 1 d R . 1
C12 C 0.7524(10) 0.5096(11) 0.5021(8) 0.034(2) Uiso 1 1 d . B 1
O7 O 0.7346(7) 0.5664(7) 0.5887(6) 0.0354(17) Uiso 1 1 d . B 1
O8 O 0.6745(7) 0.4530(7) 0.4158(6) 0.0373(17) Uiso 1 1 d . . 1
N2 N 0.9681(18) 0.6261(15) 0.6954(11) 0.043(5) Uiso 0.50 1 d PD C 1
O9 O 0.9439(19) 0.5677(17) 0.7639(14) 0.067(5) Uiso 0.50 1 d PD C 1
O10 O 0.9959(19) 0.7406(15) 0.7074(14) 0.066(5) Uiso 0.50 1 d PD C 1
C13 C 0.9199(11) 0.8666(12) 0.9717(9) 0.043(3) Uiso 1 1 d . D 2
C14 C 0.9342(13) 0.9434(13) 0.9000(10) 0.054(3) Uiso 1 1 d D . 2
H14 H 0.8876 0.9034 0.8292 0.065 Uiso 0.50 1 d PR . 2
C15 C 0.9868(14) 0.9263(14) 1.0737(12) 0.061(4) Uiso 1 1 d . . 2
H15 H 0.9781 0.8765 1.1257 0.073 Uiso 1 1 d R . 2
C16 C 0.8391(12) 0.7238(13) 0.9441(10) 0.047(3) Uiso 1 1 d . D 2
O11 O 0.7770(8) 0.6695(8) 0.8506(7) 0.049(2) Uiso 1 1 d . D 2
O12 O 0.8362(8) 0.6635(9) 1.0115(7) 0.052(2) Uiso 1 1 d . D 2
N3 N 0.879(2) 0.8862(16) 0.7853(14) 0.112(11) Uiso 0.50 1 d PD E 2
O13 O 0.948(3) 0.863(3) 0.727(2) 0.169(15) Uiso 0.50 1 d PD E 2
O14 O 0.771(2) 0.869(3) 0.762(3) 0.135(11) Uiso 0.50 1 d PD E 2
C17 C 0.4195(12) 1.0343(12) 0.8718(8) 0.046(3) Uiso 1 1 d D . 4
C18 C 0.5099(11) 0.9934(12) 0.8540(6) 0.050(3) Uiso 1 1 d D . 4
H18 H 0.5902 1.0556 0.8431 0.060 Uiso 0.75 1 d PR . 4
C19 C 0.4987(11) 0.8719(12) 0.8497(8) 0.043(3) Uiso 1 1 d D . 4
H19 H 0.5681 0.8494 0.8385 0.052 Uiso 1 1 d R . 4
C20 C 0.3800(10) 0.7808(11) 0.8621(8) 0.035(2) Uiso 1 1 d D . 4
C21 C 0.2825(13) 0.8194(14) 0.8804(10) 0.057(3) Uiso 1 1 d D . 4
H21 H 0.2007 0.7589 0.8905 0.068 Uiso 0.25 1 d PR . 4
C22 C 0.3075(14) 0.9484(15) 0.8836(11) 0.063(4) Uiso 1 1 d D . 4
H22 H 0.2403 0.9744 0.8948 0.076 Uiso 1 1 d R . 4
C23 C 0.4257(13) 1.1698(14) 0.8700(11) 0.053(3) Uiso 1 1 d . . 4
C24 C 0.3610(11) 0.6460(11) 0.8602(9) 0.037(2) Uiso 1 1 d . . 4
O15 O 0.4983(12) 1.2248(12) 0.8119(9) 0.086(3) Uiso 1 1 d . . 4
O16 O 0.3674(10) 1.2114(10) 0.9268(8) 0.069(3) Uiso 1 1 d . . 4
O17 O 0.4491(7) 0.6147(7) 0.8373(6) 0.0374(17) Uiso 1 1 d . . 4
O18 O 0.2603(9) 0.5693(9) 0.8824(7) 0.061(2) Uiso 1 1 d . . 4
N4 N 0.6433(15) 1.0925(17) 0.8576(15) 0.098(7) Uiso 0.75 1 d PD . 4
O19 O 0.6807(17) 1.2061(16) 0.9105(14) 0.105(6) Uiso 0.75 1 d PD . 4
O20 O 0.7175(18) 1.0570(18) 0.8127(16) 0.127(7) Uiso 0.75 1 d PD . 4
N5 N 0.163(2) 0.740(2) 0.918(2) 0.056(11) Uiso 0.25 1 d PD . 5
O21 O 0.068(3) 0.670(4) 0.856(3) 0.082(13) Uiso 0.25 1 d PD . 5
O22 O 0.172(4) 0.753(5) 1.014(2) 0.117(19) Uiso 0.25 1 d PD . 5

loop_
_atom_site_aniso_label
_atom_site_aniso_U_11
_atom_site_aniso_U_22
_atom_site_aniso_U_33
_atom_site_aniso_U_23
_atom_site_aniso_U_13
_atom_site_aniso_U_12
Bi1 0.02824(19) 0.01783(17) 0.02512(18) 0.00422(14) 0.00262(14) 0.00848(15)
Bi2 0.02561(19) 0.02503(19) 0.0323(2) 0.00269(15) 0.00058(15) 0.01203(16)
Bi3 0.0308(2) 0.01854(18) 0.02616(19) 0.00285(14) -0.00375(14) 0.00794(15)
Bi4 0.0328(2) 0.02059(19) 0.02345(18) 0.00324(14) 0.00273(14) 0.00950(16)
O23 0.031(4) 0.023(4) 0.028(3) 0.002(3) -0.005(3) 0.010(3)
O24 0.033(4) 0.018(3) 0.027(3) 0.007(3) 0.002(3) 0.009(3)
O25 0.032(4) 0.033(4) 0.022(3) 0.002(3) 0.001(3) 0.013(3)
O26 0.097(8) 0.054(6) 0.039(5) 0.000(4) 0.005(5) 0.040(6)
C1 0.028(5) 0.026(5) 0.042(6) 0.005(5) -0.001(4) 0.012(5)
C2 0.036(6) 0.025(5) 0.035(6) 0.000(5) -0.012(5) 0.011(5)
C3 0.034(6) 0.032(6) 0.029(5) 0.001(5) 0.002(4) 0.014(5)
C4 0.042(6) 0.029(6) 0.030(5) 0.005(5) 0.005(5) 0.013(5)
C5 0.040(6) 0.041(7) 0.041(6) 0.013(5) -0.002(5) 0.018(6)
C6 0.029(6) 0.044(7) 0.048(7) 0.001(6) 0.005(5) 0.013(5)
C7 0.037(6) 0.045(7) 0.021(5) 0.002(5) -0.002(4) 0.019(5)
C8 0.024(5) 0.036(6) 0.036(6) 0.009(5) 0.003(4) 0.011(5)
N1 0.027(5) 0.034(5) 0.044(6) 0.004(5) -0.006(4) 0.004(4)
O1 0.033(5) 0.031(5) 0.088(7) 0.002(5) 0.006(4) 0.006(4)
O2 0.031(4) 0.025(4) 0.072(6) 0.007(4) 0.008(4) 0.010(3)
O3 0.029(4) 0.046(5) 0.031(4) -0.008(4) -0.003(3) 0.015(4)
O4 0.032(4) 0.040(4) 0.036(4) -0.005(3) -0.003(3) 0.016(4)
O5 0.079(7) 0.052(6) 0.053(6) -0.007(5) -0.019(5) 0.025(6)
O6 0.068(7) 0.105(9) 0.053(6) 0.000(6) -0.016(5) 0.059(7)

loop_
_atom_type_symbol
_atom_type_description
_atom_type_scat_dispersion_real
_atom_type_scat_dispersion_imag
_atom_type_scat_source
C C 0.0033 0.0016 'International Tables Vol C Tables 4.2.6.8 and 6.1.1.4'
H H 0.0000 0.0000 'International Tables Vol C Tables 4.2.6.8 and 6.1.1.4'
N N 0.0061 0.0033 'International Tables Vol C Tables 4.2.6.8 and 6.1.1.4'
O O 0.0106 0.0060 'International Tables Vol C Tables 4.2.6.8 and 6.1.1.4'
Bi Bi -4.1077 10.2566 'International Tables Vol C Tables 4.2.6.8 and 6.1.1.4'

loop_
_geom_angle_atom_site_label_1
_geom_angle_atom_site_label_2
_geom_angle_atom_site_label_3
_geom_angle
_geom_angle_site_symmetry_1
_geom_angle_site_symmetry_3
_geom_angle_publ_flag
O24 Bi1 O23 73.6(2) . . ?
O24 Bi1 O4 86.7(3) . . ?
O23 Bi1 O4 76.3(2) . . ?
O24 Bi1 O2 94.7(3) . 1_655 ?
O23 Bi1 O2 74.0(3) . 1_655 ?
O4 Bi1 O2 148.6(3) . 1_655 ?
O24 Bi1 O3 77.9(2) . . ?
O23 Bi1 O3 121.6(2) . . ?
O4 Bi1 O3 51.9(2) . . ?
O2 Bi1 O3 158.7(3) 1_655 . ?
O24 Bi1 O26 71.9(3) . . ?
O23 Bi1 O26 138.3(3) . . ?
O4 Bi1 O26 123.7(3) . . ?
O2 Bi1 O26 86.1(3) 1_655 . ?
O3 Bi1 O26 72.6(3) . . ?
O24 Bi1 O15 139.2(3) . 1_545 ?
O23 Bi1 O15 65.7(3) . 1_545 ?
O4 Bi1 O15 81.6(3) . 1_545 ?
O2 Bi1 O15 76.9(3) 1_655 1_545 ?
O3 Bi1 O15 121.6(3) . 1_545 ?
O26 Bi1 O15 144.9(3) . 1_545 ?
O24 Bi1 C8 80.5(3) . . ?
O23 Bi1 C8 99.2(3) . . ?
O4 Bi1 C8 26.4(3) . . ?
O2 Bi1 C8 172.6(3) 1_655 . ?
O3 Bi1 C8 25.5(3) . . ?
O26 Bi1 C8 97.6(3) . . ?
O15 Bi1 C8 103.0(3) 1_545 . ?
O24 Bi1 Bi4 32.11(17) . . ?
O23 Bi1 Bi4 41.54(16) . . ?
O4 Bi1 Bi4 80.63(19) . . ?
O2 Bi1 Bi4 84.05(18) 1_655 . ?
O3 Bi1 Bi4 98.74(18) . . ?
O26 Bi1 Bi4 101.3(2) . . ?
O15 Bi1 Bi4 107.2(3) 1_545 . ?
C8 Bi1 Bi4 89.0(2) . . ?
O24 Bi1 Bi2 97.39(17) . . ?
O23 Bi1 Bi2 31.41(16) . . ?
O4 Bi1 Bi2 97.84(17) . . ?
O2 Bi1 Bi2 50.8(2) 1_655 . ?
O3 Bi1 Bi2 149.33(16) . . ?
O26 Bi1 Bi2 135.3(2) . . ?
O15 Bi1 Bi2 46.6(3) 1_545 . ?
C8 Bi1 Bi2 124.0(2) . . ?
Bi4 Bi1 Bi2 67.250(11) . . ?
O25 Bi2 O23 80.1(3) . . ?
O25 Bi2 O11 88.0(3) . . ?
O23 Bi2 O11 85.4(3) . . ?
O25 Bi2 O15 74.4(3) . 1_545 ?
O23 Bi2 O15 67.3(3) . 1_545 ?
O11 Bi2 O15 149.4(3) . 1_545 ?
O25 Bi2 O12 69.5(3) . . ?
O23 Bi2 O12 125.3(3) . . ?
O11 Bi2 O12 50.4(3) . . ?
O15 Bi2 O12 137.5(3) 1_545 . ?
O25 Bi2 C16 79.1(3) . . ?
O23 Bi2 C16 107.1(3) . . ?
O11 Bi2 C16 25.5(3) . . ?
O15 Bi2 C16 153.5(4) 1_545 . ?
O12 Bi2 C16 25.0(3) . . ?
O25 Bi2 Bi3 33.04(18) . . ?
O23 Bi2 Bi3 48.65(19) . . ?
O11 Bi2 Bi3 94.7(2) . . ?
O15 Bi2 Bi3 57.3(3) 1_545 . ?
O12 Bi2 Bi3 98.43(18) . . ?
C16 Bi2 Bi3 98.9(2) . . ?
O25 Bi2 Bi1 98.13(18) . . ?
O23 Bi2 Bi1 33.43(18) . . ?
O11 Bi2 Bi1 114.0(2) . . ?
O15 Bi2 Bi1 46.8(2) 1_545 . ?
O12 Bi2 Bi1 158.63(18) . . ?
C16 Bi2 Bi1 138.5(2) . . ?
Bi3 Bi2 Bi1 65.869(13) . . ?
O25 Bi3 O25 69.6(3) . 2_667 ?
O25 Bi3 O17 87.9(3) . . ?
O25 Bi3 O17 88.4(3) 2_667 . ?
O25 Bi3 O16 80.4(3) . 1_545 ?
O25 Bi3 O16 93.6(3) 2_667 1_545 ?
O17 Bi3 O16 166.5(3) . 1_545 ?
O25 Bi3 O23 66.6(2) . . ?
O25 Bi3 O23 131.3(2) 2_667 . ?
O17 Bi3 O23 69.9(2) . . ?
O16 Bi3 O23 99.1(3) 1_545 . ?
O25 Bi3 O4 125.4(2) . . ?
O25 Bi3 O4 164.6(2) 2_667 . ?
O17 Bi3 O4 95.2(2) . . ?
O16 Bi3 O4 86.4(3) 1_545 . ?
O23 Bi3 O4 63.7(2) . . ?
O25 Bi3 O18 126.4(3) . . ?
O25 Bi3 O18 76.1(3) 2_667 . ?
O17 Bi3 O18 50.7(3) . . ?
O16 Bi3 O18 142.6(3) 1_545 . ?
O23 Bi3 O18 114.8(2) . . ?
O4 Bi3 O18 94.7(3) . . ?
O25 Bi3 C24 106.4(3) . . ?
O25 Bi3 C24 79.2(3) 2_667 . ?
O17 Bi3 C24 25.4(3) . . ?
O16 Bi3 C24 167.4(3) 1_545 . ?
O23 Bi3 C24 93.4(3) . . ?
O4 Bi3 C24 97.8(3) . . ?
O18 Bi3 C24 25.5(3) . . ?
O25 Bi3 Bi3 35.13(17) . 2_667 ?
O25 Bi3 Bi3 34.50(18) 2_667 2_667 ?
O17 Bi3 Bi3 87.73(18) . 2_667 ?
O16 Bi3 Bi3 86.4(2) 1_545 2_667 ?
O23 Bi3 Bi3 99.55(13) . 2_667 ?
O4 Bi3 Bi3 160.33(15) . 2_667 ?
O18 Bi3 Bi3 102.1(2) . 2_667 ?
C24 Bi3 Bi3 93.2(2) . 2_667 ?
O25 Bi3 Bi2 31.81(17) . . ?
O25 Bi3 Bi2 101.13(18) 2_667 . ?
O17 Bi3 Bi2 84.18(18) . . ?
O16 Bi3 Bi2 82.4(2) 1_545 . ?
O23 Bi3 Bi2 36.13(13) . . ?
O4 Bi3 Bi2 94.17(15) . . ?
O18 Bi3 Bi2 134.6(2) . . ?
C24 Bi3 Bi2 109.1(2) . . ?
Bi3 Bi3 Bi2 66.733(15) 2_667 . ?
O24 Bi4 O24 74.5(3) . 2_666 ?
O24 Bi4 O7 81.8(3) . . ?
O24 Bi4 O7 82.0(2) 2_666 . ?
O24 Bi4 O23 70.3(2) . . ?
O24 Bi4 O23 143.3(2) 2_666 . ?
O7 Bi4 O23 83.4(2) . . ?
O24 Bi4 O8 76.7(2) . 2_666 ?
O24 Bi4 O8 76.0(2) 2_666 2_666 ?
O7 Bi4 O8 152.5(2) . 2_666 ?
O23 Bi4 O8 104.7(2) . 2_666 ?
O24 Bi4 Bi4 38.02(17) . 2_666 ?
O24 Bi4 Bi4 36.43(17) 2_666 2_666 ?
O7 Bi4 Bi4 79.79(18) . 2_666 ?
O23 Bi4 Bi4 107.73(15) . 2_666 ?
O8 Bi4 Bi4 72.73(17) 2_666 2_666 ?
O24 Bi4 Bi1 32.51(16) . . ?
O24 Bi4 Bi1 106.40(17) 2_666 . ?
O7 Bi4 Bi1 80.45(18) . . ?
O23 Bi4 Bi1 37.75(15) . . ?
O8 Bi4 Bi1 90.13(17) 2_666 . ?
Bi4 Bi4 Bi1 70.161(14) 2_666 . ?
Bi2 O23 Bi1 115.2(3) . . ?
Bi2 O23 Bi4 124.7(3) . . ?
Bi1 O23 Bi4 100.7(2) . . ?
Bi2 O23 Bi3 95.2(2) . . ?
Bi1 O23 Bi3 105.8(3) . . ?
Bi4 O23 Bi3 114.5(2) . . ?
Bi4 O24 Bi1 115.4(3) . . ?
Bi4 O24 Bi4 105.5(3) . 2_666 ?
Bi1 O24 Bi4 137.7(3) . 2_666 ?
Bi2 O25 Bi3 115.2(3) . . ?
Bi2 O25 Bi3 133.7(3) . 2_667 ?
Bi3 O25 Bi3 110.4(3) . 2_667 ?
C2 C1 C6 117.6(10) . . ?
C2 C1 C7 124.8(9) . . ?
C6 C1 C7 117.6(10) . . ?
C3 C2 C1 123.9(9) . . ?
C3 C2 N1 117.3(10) . . ?
C1 C2 N1 118.7(9) . . ?
C2 C3 C4 118.5(10) . . ?
C2 C3 H3 120.8 . . ?
C4 C3 H3 120.8 . . ?
C5 C4 C3 119.5(10) . . ?
C5 C4 C8 122.3(10) . . ?
C3 C4 C8 118.2(9) . . ?
C4 C5 C6 120.9(11) . . ?
C4 C5 H5 119.6 . . ?
C6 C5 H5 119.6 . . ?
C5 C6 C1 119.6(11) . . ?
C5 C6 H6 120.2 . . ?
C1 C6 H6 120.2 . . ?
O1 C7 O2 123.5(10) . . ?
O1 C7 C1 118.8(10) . . ?
O2 C7 C1 117.7(10) . . ?
O3 C8 O4 121.2(9) . . ?
O3 C8 C4 121.2(9) . . ?
O4 C8 C4 117.6(9) . . ?
O3 C8 Bi1 66.6(5) . . ?
O4 C8 Bi1 54.7(5) . . ?
C4 C8 Bi1 172.1(8) . . ?
O5 N1 O6 123.8(10) . . ?
O5 N1 C2 118.2(9) . . ?
O6 N1 C2 117.9(10) . . ?
C7 O2 Bi1 106.1(7) . 1_455 ?
C8 O3 Bi1 87.8(6) . . ?
C8 O4 Bi1 98.9(6) . . ?
C8 O4 Bi3 159.0(7) . . ?
Bi1 O4 Bi3 101.8(2) . . ?
C10 C9 C11 117.4(10) . . ?
C10 C9 C12 123.5(10) . . ?
C11 C9 C12 119.0(9) . . ?
C9 C10 C11 123.2(10) . 2_766 ?
C9 C10 N2 125.8(12) . . ?
C11 C10 N2 111.0(12) 2_766 . ?
C9 C10 H10 118.0 . . ?
C11 C10 H10 118.7 2_766 . ?
C9 C11 C10 119.3(10) . 2_766 ?
C9 C11 H11 119.9 . . ?
C10 C11 H11 120.7 2_766 . ?
O8 C12 O7 127.9(10) . . ?
O8 C12 C9 115.7(9) . . ?
O7 C12 C9 116.3(9) . . ?
C12 O7 Bi4 128.8(7) . . ?
C12 O8 Bi4 130.7(7) . 2_666 ?
O9 N2 O10 125.4(15) . . ?
O9 N2 C10 117.8(15) . . ?
O10 N2 C10 116.6(14) . . ?
O9 N2 H10 118.1 . . ?
O10 N2 H10 115.8 . . ?
C15 C13 C14 117.4(12) . . ?
C15 C13 C16 118.7(11) . . ?
C14 C13 C16 123.9(11) . . ?
C15 C14 C13 122.7(12) 2_777 . ?
C15 C14 N3 115.5(12) 2_777 . ?
C13 C14 N3 121.3(12) . . ?
C15 C14 H14 119.1 2_777 . ?
C13 C14 H14 118.2 . . ?
C14 C15 C13 119.9(13) 2_777 . ?
C14 C15 H15 120.3 2_777 . ?
C13 C15 H15 119.7 . . ?
O12 C16 O11 122.2(12) . . ?
O12 C16 C13 119.2(11) . . ?
O11 C16 C13 118.5(11) . . ?
O12 C16 Bi2 72.1(7) . . ?
O11 C16 Bi2 50.5(6) . . ?
C13 C16 Bi2 167.0(9) . . ?
C16 O11 Bi2 104.1(8) . . ?
C16 O12 Bi2 82.9(8) . . ?
O14 N3 O13 128(2) . . ?
O14 N3 C14 115(2) . . ?
O13 N3 C14 117(2) . . ?
O14 N3 H14 102.2 . . ?
O13 N3 H14 130.0 . . ?
C22 C17 C18 116.9(13) . . ?
C22 C17 C23 114.9(12) . . ?
C18 C17 C23 127.9(12) . . ?
C17 C18 C19 126.5(12) . . ?
C17 C18 N4 117.9(13) . . ?
C19 C18 N4 114.7(13) . . ?
C17 C18 H18 116.5 . . ?
C19 C18 H18 117.0 . . ?
C18 C19 C20 116.5(11) . . ?
C18 C19 H19 122.4 . . ?
C20 C19 H19 121.1 . . ?
C19 C20 C21 118.8(11) . . ?
C19 C20 C24 119.7(10) . . ?
C21 C20 C24 121.4(11) . . ?
C20 C21 C22 118.6(13) . . ?
C20 C21 N5 123.4(14) . . ?
C22 C21 N5 116.9(14) . . ?
C20 C21 H21 120.2 . . ?
C22 C21 H21 121.2 . . ?
C17 C22 C21 122.5(14) . . ?
C17 C22 H22 118.9 . . ?
C21 C22 H22 118.6 . . ?
O16 C23 O15 127.4(15) . . ?
O16 C23 C17 119.1(12) . . ?
O15 C23 C17 113.4(12) . . ?
O18 C24 O17 121.9(11) . . ?
O18 C24 C20 119.5(10) . . ?
O17 C24 C20 118.6(10) . . ?
O18 C24 Bi3 70.4(7) . . ?
O17 C24 Bi3 52.2(5) . . ?
C20 C24 Bi3 166.7(8) . . ?
C23 O15 Bi2 133.3(10) . 1_565 ?
C23 O15 Bi1 130.7(10) . 1_565 ?
Bi2 O15 Bi1 86.6(4) 1_565 1_565 ?
C23 O16 Bi3 108.0(9) . 1_565 ?
C24 O17 Bi3 102.4(7) . . ?
C24 O18 Bi3 84.1(7) . . ?
O20 N4 O19 121.1(15) . . ?
O20 N4 C18 118.0(16) . . ?
O19 N4 C18 120.7(16) . . ?
O20 N4 H18 112.2 . . ?
O19 N4 H18 125.2 . . ?
O21 N5 O22 124(2) . . ?
O21 N5 C21 121(2) . . ?
O22 N5 C21 115(2) . . ?
O21 N5 H21 103.1 . . ?
O22 N5 H21 132.2 . . ?

loop_
_geom_bond_atom_site_label_1
_geom_bond_atom_site_label_2
_geom_bond_distance
_geom_bond_site_symmetry_2
_geom_bond_publ_flag
Bi1 O24 2.137(6) . ?
Bi1 O23 2.238(7) . ?
Bi1 O4 2.370(7) . ?
Bi1 O2 2.437(7) 1_655 ?
Bi1 O3 2.636(7) . ?
Bi1 O26 2.664(9) . ?
Bi1 O15 2.685(12) 1_545 ?
Bi1 C8 2.870(10) . ?
Bi1 Bi4 3.5922(7) . ?
Bi1 Bi2 3.6773(6) . ?
Bi2 O25 2.083(7) . ?
Bi2 O23 2.117(6) . ?
Bi2 O11 2.281(9) . ?
Bi2 O15 2.676(13) 1_545 ?
Bi2 O12 2.752(9) . ?
Bi2 C16 2.869(13) . ?
Bi2 Bi3 3.5766(7) . ?
Bi3 O25 2.154(7) . ?
Bi3 O25 2.189(6) 2_667 ?
Bi3 O17 2.321(7) . ?
Bi3 O16 2.536(11) 1_545 ?
Bi3 O23 2.696(7) . ?
Bi3 O4 2.704(7) . ?
Bi3 O18 2.716(9) . ?
Bi3 C24 2.868(11) . ?
Bi3 Bi3 3.5656(8) 2_667 ?
Bi4 O24 2.113(6) . ?
Bi4 O24 2.192(6) 2_666 ?
Bi4 O7 2.313(7) . ?
Bi4 O23 2.424(6) . ?
Bi4 O8 2.492(7) 2_666 ?
Bi4 Bi4 3.4283(8) 2_666 ?
O24 Bi4 2.192(6) 2_666 ?
O25 Bi3 2.189(6) 2_667 ?
O27 O27 1.72(8) 2_767 ?
C1 C2 1.362(15) . ?
C1 C6 1.393(15) . ?
C1 C7 1.520(14) . ?
C2 C3 1.353(14) . ?
C2 N1 1.489(13) . ?
C3 C4 1.396(14) . ?
C3 H3 0.9300 . ?
C4 C5 1.364(15) . ?
C4 C8 1.501(14) . ?
C5 C6 1.392(15) . ?
C5 H5 0.9300 . ?
C6 H6 0.9300 . ?
C7 O1 1.240(13) . ?
C7 O2 1.274(13) . ?
C8 O3 1.238(12) . ?
C8 O4 1.293(12) . ?
N1 O5 1.203(13) . ?
N1 O6 1.227(12) . ?
O2 Bi1 2.437(7) 1_455 ?
C9 C10 1.382(14) . ?
C9 C11 1.384(15) . ?
C9 C12 1.522(14) . ?
C10 C11 1.384(15) 2_766 ?
C10 N2 1.473(12) . ?
C10 H10 0.9600 . ?
C11 C10 1.384(15) 2_766 ?
C11 H11 0.9600 . ?
C12 O8 1.268(12) . ?
C12 O7 1.271(12) . ?
O8 Bi4 2.492(7) 2_666 ?
N2 O9 1.204(15) . ?
N2 O10 1.222(15) . ?
N2 H10 0.5373 . ?
C13 C15 1.384(18) . ?
C13 C14 1.389(17) . ?
C13 C16 1.501(17) . ?
C14 C15 1.380(19) 2_777 ?
C14 N3 1.491(14) . ?
C14 H14 0.9599 . ?
C15 C14 1.380(19) 2_777 ?
C15 H15 0.9600 . ?
C16 O12 1.222(14) . ?
C16 O11 1.272(14) . ?
N3 O14 1.198(17) . ?
N3 O13 1.213(17) . ?
N3 H14 0.5559 . ?
C17 C22 1.320(18) . ?
C17 C18 1.341(16) . ?
C17 C23 1.570(18) . ?
C18 C19 1.369(17) . ?
C18 N4 1.499(13) . ?
C18 H18 0.9600 . ?
C19 C20 1.398(16) . ?
C19 H19 0.9600 . ?
C20 C21 1.403(17) . ?
C20 C24 1.502(15) . ?
C21 C22 1.413(19) . ?
C21 N5 1.489(14) . ?
C21 H21 0.9600 . ?
C22 H22 0.9599 . ?
C23 O16 1.202(15) . ?
C23 O15 1.233(16) . ?
C24 O18 1.241(14) . ?
C24 O17 1.259(13) . ?
O15 Bi2 2.676(12) 1_565 ?
O15 Bi1 2.685(12) 1_565 ?
O16 Bi3 2.536(10) 1_565 ?
N4 O20 1.237(15) . ?
N4 O19 1.255(15) . ?
N4 H18 0.5811 . ?
N5 O21 1.196(17) . ?
N5 O22 1.226(17) . ?
N5 H21 0.5762 . ?

loop_
_geom_torsion_atom_site_label_1
_geom_torsion_atom_site_label_2
_geom_torsion_atom_site_label_3
_geom_torsion_atom_site_label_4
_geom_torsion
_geom_torsion_site_symmetry_1
_geom_torsion_site_symmetry_2
_geom_torsion_site_symmetry_3
_geom_torsion_site_symmetry_4
_geom_torsion_publ_flag
O24 Bi1 Bi2 O25 98.7(3) . . . . ?
O23 Bi1 Bi2 O25 57.9(4) . . . . ?
O4 Bi1 Bi2 O25 11.0(3) . . . . ?
O2 Bi1 Bi2 O25 -171.3(3) 1_655 . . . ?
O3 Bi1 Bi2 O25 19.9(4) . . . . ?
O26 Bi1 Bi2 O25 170.3(3) . . . . ?
O15 Bi1 Bi2 O25 -59.6(4) 1_545 . . . ?
C8 Bi1 Bi2 O25 15.2(3) . . . . ?
Bi4 Bi1 Bi2 O25 87.35(19) . . . . ?
O24 Bi1 Bi2 O23 40.8(4) . . . . ?
O4 Bi1 Bi2 O23 -46.9(4) . . . . ?
O2 Bi1 Bi2 O23 130.8(4) 1_655 . . . ?
O3 Bi1 Bi2 O23 -37.9(5) . . . . ?
O26 Bi1 Bi2 O23 112.4(4) . . . . ?
O15 Bi1 Bi2 O23 -117.4(5) 1_545 . . . ?
C8 Bi1 Bi2 O23 -42.7(4) . . . . ?
Bi4 Bi1 Bi2 O23 29.5(3) . . . . ?
O24 Bi1 Bi2 O11 7.2(3) . . . . ?
O23 Bi1 Bi2 O11 -33.6(4) . . . . ?
O4 Bi1 Bi2 O11 -80.5(3) . . . . ?
O2 Bi1 Bi2 O11 97.2(3) 1_655 . . . ?
O3 Bi1 Bi2 O11 -71.5(4) . . . . ?
O26 Bi1 Bi2 O11 78.8(4) . . . . ?
O15 Bi1 Bi2 O11 -151.0(4) 1_545 . . . ?
C8 Bi1 Bi2 O11 -76.3(3) . . . . ?
Bi4 Bi1 Bi2 O11 -4.1(2) . . . . ?
O24 Bi1 Bi2 O15 158.2(4) . . . 1_545 ?
O23 Bi1 Bi2 O15 117.4(5) . . . 1_545 ?
O4 Bi1 Bi2 O15 70.6(4) . . . 1_545 ?
O2 Bi1 Bi2 O15 -111.7(4) 1_655 . . 1_545 ?
O3 Bi1 Bi2 O15 79.5(5) . . . 1_545 ?
O26 Bi1 Bi2 O15 -130.1(5) . . . 1_545 ?
C8 Bi1 Bi2 O15 74.7(4) . . . 1_545 ?
Bi4 Bi1 Bi2 O15 146.9(3) . . . 1_545 ?
O24 Bi1 Bi2 O12 46.1(5) . . . . ?
O23 Bi1 Bi2 O12 5.3(6) . . . . ?
O4 Bi1 Bi2 O12 -41.6(5) . . . . ?
O2 Bi1 Bi2 O12 136.1(6) 1_655 . . . ?
O3 Bi1 Bi2 O12 -32.7(6) . . . . ?
O26 Bi1 Bi2 O12 117.7(6) . . . . ?
O15 Bi1 Bi2 O12 -112.2(6) 1_545 . . . ?
C8 Bi1 Bi2 O12 -37.4(6) . . . . ?
Bi4 Bi1 Bi2 O12 34.8(5) . . . . ?
O24 Bi1 Bi2 C16 15.9(4) . . . . ?
O23 Bi1 Bi2 C16 -24.9(5) . . . . ?
O4 Bi1 Bi2 C16 -71.8(4) . . . . ?
O2 Bi1 Bi2 C16 106.0(4) 1_655 . . . ?
O3 Bi1 Bi2 C16 -62.8(5) . . . . ?
O26 Bi1 Bi2 C16 87.6(5) . . . . ?
O15 Bi1 Bi2 C16 -142.3(5) 1_545 . . . ?
C8 Bi1 Bi2 C16 -67.6(5) . . . . ?
Bi4 Bi1 Bi2 C16 4.6(4) . . . . ?
O24 Bi1 Bi2 Bi3 91.35(18) . . . . ?
O23 Bi1 Bi2 Bi3 50.5(3) . . . . ?
O4 Bi1 Bi2 Bi3 3.7(2) . . . . ?
O2 Bi1 Bi2 Bi3 -178.6(2) 1_655 . . . ?
O3 Bi1 Bi2 Bi3 12.6(4) . . . . ?
O26 Bi1 Bi2 Bi3 163.0(3) . . . . ?
O15 Bi1 Bi2 Bi3 -66.9(3) 1_545 . . . ?
C8 Bi1 Bi2 Bi3 7.8(3) . . . . ?
Bi4 Bi1 Bi2 Bi3 80.023(12) . . . . ?
O23 Bi2 Bi3 O25 -158.9(4) . . . . ?
O11 Bi2 Bi3 O25 -79.2(4) . . . . ?
O15 Bi2 Bi3 O25 113.7(5) 1_545 . . . ?
O12 Bi2 Bi3 O25 -28.6(4) . . . . ?
C16 Bi2 Bi3 O25 -53.8(4) . . . . ?
Bi1 Bi2 Bi3 O25 166.6(4) . . . . ?
O25 Bi2 Bi3 O25 8.1(5) . . . 2_667 ?
O23 Bi2 Bi3 O25 -150.7(3) . . . 2_667 ?
O11 Bi2 Bi3 O25 -71.0(3) . . . 2_667 ?
O15 Bi2 Bi3 O25 121.9(3) 1_545 . . 2_667 ?
O12 Bi2 Bi3 O25 -20.4(3) . . . 2_667 ?
C16 Bi2 Bi3 O25 -45.7(3) . . . 2_667 ?
Bi1 Bi2 Bi3 O25 174.74(19) . . . 2_667 ?
O25 Bi2 Bi3 O17 95.3(4) . . . . ?
O23 Bi2 Bi3 O17 -63.5(3) . . . . ?
O11 Bi2 Bi3 O17 16.2(3) . . . . ?
O15 Bi2 Bi3 O17 -150.9(3) 1_545 . . . ?
O12 Bi2 Bi3 O17 66.8(3) . . . . ?
C16 Bi2 Bi3 O17 41.5(3) . . . . ?
Bi1 Bi2 Bi3 O17 -98.04(18) . . . . ?
O25 Bi2 Bi3 O16 -84.0(4) . . . 1_545 ?
O23 Bi2 Bi3 O16 117.1(3) . . . 1_545 ?
O11 Bi2 Bi3 O16 -163.2(3) . . . 1_545 ?
O15 Bi2 Bi3 O16 29.7(4) 1_545 . . 1_545 ?
O12 Bi2 Bi3 O16 -112.6(3) . . . 1_545 ?
C16 Bi2 Bi3 O16 -137.9(3) . . . 1_545 ?
Bi1 Bi2 Bi3 O16 82.6(2) . . . 1_545 ?
O25 Bi2 Bi3 O23 158.9(4) . . . . ?
O11 Bi2 Bi3 O23 79.7(3) . . . . ?
O15 Bi2 Bi3 O23 -87.4(4) 1_545 . . . ?
O12 Bi2 Bi3 O23 130.3(3) . . . . ?
C16 Bi2 Bi3 O23 105.0(3) . . . . ?
Bi1 Bi2 Bi3 O23 -34.5(2) . . . . ?
O25 Bi2 Bi3 O4 -169.8(4) . . . . ?
O23 Bi2 Bi3 O4 31.3(3) . . . . ?
O11 Bi2 Bi3 O4 111.1(3) . . . . ?
O15 Bi2 Bi3 O4 -56.1(3) 1_545 . . . ?
O12 Bi2 Bi3 O4 161.6(3) . . . . ?
C16 Bi2 Bi3 O4 136.4(3) . . . . ?
Bi1 Bi2 Bi3 O4 -3.19(17) . . . . ?
O25 Bi2 Bi3 O18 89.5(4) . . . . ?
O23 Bi2 Bi3 O18 -69.4(4) . . . . ?
O11 Bi2 Bi3 O18 10.3(3) . . . . ?
O15 Bi2 Bi3 O18 -156.8(4) 1_545 . . . ?
O12 Bi2 Bi3 O18 60.9(3) . . . . ?
C16 Bi2 Bi3 O18 35.6(4) . . . . ?
Bi1 Bi2 Bi3 O18 -103.9(3) . . . . ?
O25 Bi2 Bi3 C24 90.5(4) . . . . ?
O23 Bi2 Bi3 C24 -68.4(3) . . . . ?
O11 Bi2 Bi3 C24 11.3(3) . . . . ?
O15 Bi2 Bi3 C24 -155.8(4) 1_545 . . . ?
O12 Bi2 Bi3 C24 61.9(3) . . . . ?
C16 Bi2 Bi3 C24 36.6(3) . . . . ?
Bi1 Bi2 Bi3 C24 -102.9(2) . . . . ?
O25 Bi2 Bi3 Bi3 5.3(4) . . . 2_667 ?
O23 Bi2 Bi3 Bi3 -153.6(2) . . . 2_667 ?
O11 Bi2 Bi3 Bi3 -73.8(2) . . . 2_667 ?
O15 Bi2 Bi3 Bi3 119.1(3) 1_545 . . 2_667 ?
O12 Bi2 Bi3 Bi3 -23.24(18) . . . 2_667 ?
C16 Bi2 Bi3 Bi3 -48.5(3) . . . 2_667 ?
Bi1 Bi2 Bi3 Bi3 171.932(15) . . . 2_667 ?
O23 Bi1 Bi4 O24 -178.7(4) . . . . ?
O4 Bi1 Bi4 O24 -98.8(4) . . . . ?
O2 Bi1 Bi4 O24 108.7(4) 1_655 . . . ?
O3 Bi1 Bi4 O24 -50.0(4) . . . . ?
O26 Bi1 Bi4 O24 23.9(4) . . . . ?
O15 Bi1 Bi4 O24 -177.0(4) 1_545 . . . ?
C8 Bi1 Bi4 O24 -73.6(4) . . . . ?
Bi2 Bi1 Bi4 O24 158.5(3) . . . . ?
O24 Bi1 Bi4 O24 -11.0(5) . . . 2_666 ?
O23 Bi1 Bi4 O24 170.2(3) . . . 2_666 ?
O4 Bi1 Bi4 O24 -109.9(3) . . . 2_666 ?
O2 Bi1 Bi4 O24 97.7(3) 1_655 . . 2_666 ?
O3 Bi1 Bi4 O24 -61.0(2) . . . 2_666 ?
O26 Bi1 Bi4 O24 12.9(3) . . . 2_666 ?
O15 Bi1 Bi4 O24 172.0(3) 1_545 . . 2_666 ?
C8 Bi1 Bi4 O24 -84.7(3) . . . 2_666 ?
Bi2 Bi1 Bi4 O24 147.49(18) . . . 2_666 ?
O24 Bi1 Bi4 O7 -89.7(4) . . . . ?
O23 Bi1 Bi4 O7 91.6(3) . . . . ?
O4 Bi1 Bi4 O7 171.5(2) . . . . ?
O2 Bi1 Bi4 O7 19.1(3) 1_655 . . . ?
O3 Bi1 Bi4 O7 -139.6(2) . . . . ?
O26 Bi1 Bi4 O7 -65.8(3) . . . . ?
O15 Bi1 Bi4 O7 93.4(3) 1_545 . . . ?
C8 Bi1 Bi4 O7 -163.3(3) . . . . ?
Bi2 Bi1 Bi4 O7 68.85(18) . . . . ?
O24 Bi1 Bi4 O23 178.7(4) . . . . ?
O4 Bi1 Bi4 O23 79.9(3) . . . . ?
O2 Bi1 Bi4 O23 -72.5(3) 1_655 . . . ?
O3 Bi1 Bi4 O23 128.8(3) . . . . ?
O26 Bi1 Bi4 O23 -157.3(4) . . . . ?
O15 Bi1 Bi4 O23 1.8(4) 1_545 . . . ?
C8 Bi1 Bi4 O23 105.1(3) . . . . ?
Bi2 Bi1 Bi4 O23 -22.7(3) . . . . ?
O24 Bi1 Bi4 O8 64.4(4) . . . 2_666 ?
O23 Bi1 Bi4 O8 -114.3(3) . . . 2_666 ?
O4 Bi1 Bi4 O8 -34.4(2) . . . 2_666 ?
O2 Bi1 Bi4 O8 173.1(3) 1_655 . . 2_666 ?
O3 Bi1 Bi4 O8 14.4(2) . . . 2_666 ?
O26 Bi1 Bi4 O8 88.3(3) . . . 2_666 ?
O15 Bi1 Bi4 O8 -112.6(3) 1_545 . . 2_666 ?
C8 Bi1 Bi4 O8 -9.2(3) . . . 2_666 ?
Bi2 Bi1 Bi4 O8 -137.10(17) . . . 2_666 ?
O24 Bi1 Bi4 Bi4 -7.2(3) . . . 2_666 ?
O23 Bi1 Bi4 Bi4 174.1(3) . . . 2_666 ?
O4 Bi1 Bi4 Bi4 -106.00(17) . . . 2_666 ?
O2 Bi1 Bi4 Bi4 101.6(2) 1_655 . . 2_666 ?
O3 Bi1 Bi4 Bi4 -57.11(16) . . . 2_666 ?
O26 Bi1 Bi4 Bi4 16.7(2) . . . 2_666 ?
O15 Bi1 Bi4 Bi4 175.9(3) 1_545 . . 2_666 ?
C8 Bi1 Bi4 Bi4 -80.8(2) . . . 2_666 ?
Bi2 Bi1 Bi4 Bi4 151.350(17) . . . 2_666 ?
O25 Bi2 O23 Bi1 -121.7(4) . . . . ?
O11 Bi2 O23 Bi1 149.5(4) . . . . ?
O15 Bi2 O23 Bi1 -44.5(4) 1_545 . . . ?
O12 Bi2 O23 Bi1 -177.6(3) . . . . ?
C16 Bi2 O23 Bi1 163.1(3) . . . . ?
Bi3 Bi2 O23 Bi1 -110.2(4) . . . . ?
O25 Bi2 O23 Bi4 113.2(4) . . . . ?
O11 Bi2 O23 Bi4 24.4(4) . . . . ?
O15 Bi2 O23 Bi4 -169.7(5) 1_545 . . . ?
O12 Bi2 O23 Bi4 57.2(5) . . . . ?
C16 Bi2 O23 Bi4 37.9(4) . . . . ?
Bi3 Bi2 O23 Bi4 124.7(4) . . . . ?
Bi1 Bi2 O23 Bi4 -125.1(5) . . . . ?
O25 Bi2 O23 Bi3 -11.5(2) . . . . ?
O11 Bi2 O23 Bi3 -100.3(3) . . . . ?
O15 Bi2 O23 Bi3 65.6(3) 1_545 . . . ?
O12 Bi2 O23 Bi3 -67.5(3) . . . . ?
C16 Bi2 O23 Bi3 -86.8(3) . . . . ?
Bi1 Bi2 O23 Bi3 110.2(4) . . . . ?
O24 Bi1 O23 Bi2 -137.5(4) . . . . ?
O4 Bi1 O23 Bi2 131.9(4) . . . . ?
O2 Bi1 O23 Bi2 -37.6(3) 1_655 . . . ?
O3 Bi1 O23 Bi2 158.4(3) . . . . ?
O26 Bi1 O23 Bi2 -102.2(4) . . . . ?
O15 Bi1 O23 Bi2 45.0(4) 1_545 . . . ?
C8 Bi1 O23 Bi2 145.3(3) . . . . ?
Bi4 Bi1 O23 Bi2 -136.8(5) . . . . ?
O24 Bi1 O23 Bi4 -0.7(2) . . . . ?
O4 Bi1 O23 Bi4 -91.3(3) . . . . ?
O2 Bi1 O23 Bi4 99.3(3) 1_655 . . . ?
O3 Bi1 O23 Bi4 -64.8(3) . . . . ?
O26 Bi1 O23 Bi4 34.6(5) . . . . ?
O15 Bi1 O23 Bi4 -178.1(4) 1_545 . . . ?
C8 Bi1 O23 Bi4 -77.9(3) . . . . ?
Bi2 Bi1 O23 Bi4 136.8(5) . . . . ?
O24 Bi1 O23 Bi3 118.8(3) . . . . ?
O4 Bi1 O23 Bi3 28.2(2) . . . . ?
O2 Bi1 O23 Bi3 -141.3(3) 1_655 . . . ?
O3 Bi1 O23 Bi3 54.7(3) . . . . ?
O26 Bi1 O23 Bi3 154.0(3) . . . . ?
O15 Bi1 O23 Bi3 -58.7(3) 1_545 . . . ?
C8 Bi1 O23 Bi3 41.5(3) . . . . ?
Bi4 Bi1 O23 Bi3 119.4(3) . . . . ?
Bi2 Bi1 O23 Bi3 -103.7(4) . . . . ?
O24 Bi4 O23 Bi2 131.8(4) . . . . ?
O24 Bi4 O23 Bi2 115.3(4) 2_666 . . . ?
O7 Bi4 O23 Bi2 48.2(4) . . . . ?
O8 Bi4 O23 Bi2 -158.5(3) 2_666 . . . ?
Bi4 Bi4 O23 Bi2 125.3(3) 2_666 . . . ?
Bi1 Bi4 O23 Bi2 131.1(5) . . . . ?
O24 Bi4 O23 Bi1 0.7(2) . . . . ?
O24 Bi4 O23 Bi1 -15.8(5) 2_666 . . . ?
O7 Bi4 O23 Bi1 -82.9(3) . . . . ?
O8 Bi4 O23 Bi1 70.4(3) 2_666 . . . ?
Bi4 Bi4 O23 Bi1 -5.8(3) 2_666 . . . ?
O24 Bi4 O23 Bi3 -112.3(3) . . . . ?
O24 Bi4 O23 Bi3 -128.8(3) 2_666 . . . ?
O7 Bi4 O23 Bi3 164.2(3) . . . . ?
O8 Bi4 O23 Bi3 -42.6(3) 2_666 . . . ?
Bi4 Bi4 O23 Bi3 -118.8(2) 2_666 . . . ?
Bi1 Bi4 O23 Bi3 -113.0(4) . . . . ?
O25 Bi3 O23 Bi2 11.9(2) . . . . ?
O25 Bi3 O23 Bi2 39.7(4) 2_667 . . . ?
O17 Bi3 O23 Bi2 108.5(3) . . . . ?
O16 Bi3 O23 Bi2 -63.3(3) 1_545 . . . ?
O4 Bi3 O23 Bi2 -144.7(3) . . . . ?
O18 Bi3 O23 Bi2 132.7(3) . . . . ?
C24 Bi3 O23 Bi2 118.3(3) . . . . ?
Bi3 Bi3 O23 Bi2 24.5(2) 2_667 . . . ?
O25 Bi3 O23 Bi1 129.9(3) . . . . ?
O25 Bi3 O23 Bi1 157.7(3) 2_667 . . . ?
O17 Bi3 O23 Bi1 -133.5(3) . . . . ?
O16 Bi3 O23 Bi1 54.7(3) 1_545 . . . ?
O4 Bi3 O23 Bi1 -26.6(2) . . . . ?
O18 Bi3 O23 Bi1 -109.3(3) . . . . ?
C24 Bi3 O23 Bi1 -123.7(3) . . . . ?
Bi3 Bi3 O23 Bi1 142.52(19) 2_667 . . . ?
Bi2 Bi3 O23 Bi1 118.0(3) . . . . ?
O25 Bi3 O23 Bi4 -120.1(3) . . . . ?
O25 Bi3 O23 Bi4 -92.4(3) 2_667 . . . ?
O17 Bi3 O23 Bi4 -23.5(3) . . . . ?
O16 Bi3 O23 Bi4 164.6(3) 1_545 . . . ?
O4 Bi3 O23 Bi4 83.3(3) . . . . ?
O18 Bi3 O23 Bi4 0.7(4) . . . . ?
C24 Bi3 O23 Bi4 -13.7(3) . . . . ?
Bi3 Bi3 O23 Bi4 -107.6(2) 2_667 . . . ?
Bi2 Bi3 O23 Bi4 -132.1(4) . . . . ?
O24 Bi4 O24 Bi1 169.0(5) 2_666 . . . ?
O7 Bi4 O24 Bi1 85.1(3) . . . . ?
O23 Bi4 O24 Bi1 -0.8(3) . . . . ?
O8 Bi4 O24 Bi1 -112.1(3) 2_666 . . . ?
Bi4 Bi4 O24 Bi1 169.0(5) 2_666 . . . ?
O24 Bi4 O24 Bi4 0.0 2_666 . . 2_666 ?
O7 Bi4 O24 Bi4 -83.9(3) . . . 2_666 ?
O23 Bi4 O24 Bi4 -169.8(3) . . . 2_666 ?
O8 Bi4 O24 Bi4 78.9(3) 2_666 . . 2_666 ?
Bi1 Bi4 O24 Bi4 -169.0(5) . . . 2_666 ?
O23 Bi1 O24 Bi4 0.9(3) . . . . ?
O4 Bi1 O24 Bi4 77.6(3) . . . . ?
O2 Bi1 O24 Bi4 -70.9(4) 1_655 . . . ?
O3 Bi1 O24 Bi4 129.3(3) . . . . ?
O26 Bi1 O24 Bi4 -155.3(4) . . . . ?
O15 Bi1 O24 Bi4 4.4(6) 1_545 . . . ?
C8 Bi1 O24 Bi4 103.4(4) . . . . ?
Bi2 Bi1 O24 Bi4 -19.9(3) . . . . ?
O23 Bi1 O24 Bi4 165.1(5) . . . 2_666 ?
O4 Bi1 O24 Bi4 -118.2(5) . . . 2_666 ?
O2 Bi1 O24 Bi4 93.2(5) 1_655 . . 2_666 ?
O3 Bi1 O24 Bi4 -66.5(5) . . . 2_666 ?
O26 Bi1 O24 Bi4 8.9(5) . . . 2_666 ?
O15 Bi1 O24 Bi4 168.6(5) 1_545 . . 2_666 ?
C8 Bi1 O24 Bi4 -92.4(5) . . . 2_666 ?
Bi4 Bi1 O24 Bi4 164.2(7) . . . 2_666 ?
Bi2 Bi1 O24 Bi4 144.3(4) . . . 2_666 ?
O23 Bi2 O25 Bi3 15.9(3) . . . . ?
O11 Bi2 O25 Bi3 101.6(4) . . . . ?
O15 Bi2 O25 Bi3 -53.1(4) 1_545 . . . ?
O12 Bi2 O25 Bi3 149.7(4) . . . . ?
C16 Bi2 O25 Bi3 125.7(4) . . . . ?
Bi1 Bi2 O25 Bi3 -12.3(3) . . . . ?
O23 Bi2 O25 Bi3 -153.0(5) . . . 2_667 ?
O11 Bi2 O25 Bi3 -67.3(5) . . . 2_667 ?
O15 Bi2 O25 Bi3 138.0(5) 1_545 . . 2_667 ?
O12 Bi2 O25 Bi3 -19.3(4) . . . 2_667 ?
C16 Bi2 O25 Bi3 -43.3(5) . . . 2_667 ?
Bi3 Bi2 O25 Bi3 -168.9(7) . . . 2_667 ?
Bi1 Bi2 O25 Bi3 178.7(4) . . . 2_667 ?
O25 Bi3 O25 Bi2 -171.5(6) 2_667 . . . ?
O17 Bi3 O25 Bi2 -82.4(4) . . . . ?
O16 Bi3 O25 Bi2 91.0(4) 1_545 . . . ?
O23 Bi3 O25 Bi2 -13.4(3) . . . . ?
O4 Bi3 O25 Bi2 12.5(5) . . . . ?
O18 Bi3 O25 Bi2 -117.8(4) . . . . ?
C24 Bi3 O25 Bi2 -100.0(4) . . . . ?
Bi3 Bi3 O25 Bi2 -171.5(6) 2_667 . . . ?
O25 Bi3 O25 Bi3 0.0 2_667 . . 2_667 ?
O17 Bi3 O25 Bi3 89.1(3) . . . 2_667 ?
O16 Bi3 O25 Bi3 -97.5(4) 1_545 . . 2_667 ?
O23 Bi3 O25 Bi3 158.1(4) . . . 2_667 ?
O4 Bi3 O25 Bi3 -176.0(2) . . . 2_667 ?
O18 Bi3 O25 Bi3 53.7(4) . . . 2_667 ?
C24 Bi3 O25 Bi3 71.5(4) . . . 2_667 ?
Bi2 Bi3 O25 Bi3 171.5(6) . . . 2_667 ?
C6 C1 C2 C3 2.7(17) . . . . ?
C7 C1 C2 C3 -175.1(11) . . . . ?
C6 C1 C2 N1 -176.0(10) . . . . ?
C7 C1 C2 N1 6.2(16) . . . . ?
C1 C2 C3 C4 -2.6(17) . . . . ?
N1 C2 C3 C4 176.2(9) . . . . ?
C2 C3 C4 C5 2.2(16) . . . . ?
C2 C3 C4 C8 -176.9(10) . . . . ?
C3 C4 C5 C6 -2.1(17) . . . . ?
C8 C4 C5 C6 176.9(11) . . . . ?
C4 C5 C6 C1 2.3(18) . . . . ?
C2 C1 C6 C5 -2.5(17) . . . . ?
C7 C1 C6 C5 175.5(11) . . . . ?
C2 C1 C7 O1 63.2(15) . . . . ?
C6 C1 C7 O1 -114.5(12) . . . . ?
C2 C1 C7 O2 -117.8(12) . . . . ?
C6 C1 C7 O2 64.4(14) . . . . ?
C5 C4 C8 O3 175.0(11) . . . . ?
C3 C4 C8 O3 -6.0(16) . . . . ?
C5 C4 C8 O4 -2.7(16) . . . . ?
C3 C4 C8 O4 176.3(10) . . . . ?
O24 Bi1 C8 O3 81.8(6) . . . . ?
O23 Bi1 C8 O3 153.4(6) . . . . ?
O4 Bi1 C8 O3 -176.3(11) . . . . ?
O26 Bi1 C8 O3 11.7(7) . . . . ?
O15 Bi1 C8 O3 -139.6(6) 1_545 . . . ?
Bi4 Bi1 C8 O3 112.9(6) . . . . ?
Bi2 Bi1 C8 O3 174.4(5) . . . . ?
O24 Bi1 C8 O4 -101.9(6) . . . . ?
O23 Bi1 C8 O4 -30.3(7) . . . . ?
O3 Bi1 C8 O4 176.3(11) . . . . ?
O26 Bi1 C8 O4 -172.0(6) . . . . ?
O15 Bi1 C8 O4 36.7(7) 1_545 . . . ?
Bi4 Bi1 C8 O4 -70.7(6) . . . . ?
Bi2 Bi1 C8 O4 -9.3(7) . . . . ?
C3 C2 N1 O5 32.5(15) . . . . ?
C1 C2 N1 O5 -148.7(11) . . . . ?
C3 C2 N1 O6 -143.8(11) . . . . ?
C1 C2 N1 O6 35.0(15) . . . . ?
O1 C7 O2 Bi1 -9.6(13) . . . 1_455 ?
C1 C7 O2 Bi1 171.5(7) . . . 1_455 ?
O4 C8 O3 Bi1 -3.5(10) . . . . ?
C4 C8 O3 Bi1 178.9(9) . . . . ?
O24 Bi1 O3 C8 -93.3(7) . . . . ?
O23 Bi1 O3 C8 -31.3(7) . . . . ?
O4 Bi1 O3 C8 2.1(6) . . . . ?
O2 Bi1 O3 C8 -164.7(7) 1_655 . . . ?
O26 Bi1 O3 C8 -167.8(7) . . . . ?
O15 Bi1 O3 C8 47.8(7) 1_545 . . . ?
Bi4 Bi1 O3 C8 -68.7(6) . . . . ?
Bi2 Bi1 O3 C8 -9.2(8) . . . . ?
O3 C8 O4 Bi1 3.9(12) . . . . ?
C4 C8 O4 Bi1 -178.4(8) . . . . ?
O3 C8 O4 Bi3 175.0(13) . . . . ?
Bi1 C8 O4 Bi3 171(2) . . . . ?
O24 Bi1 O4 C8 75.2(6) . . . . ?
O23 Bi1 O4 C8 149.2(7) . . . . ?
O2 Bi1 O4 C8 168.8(6) 1_655 . . . ?
O3 Bi1 O4 C8 -2.0(6) . . . . ?
O26 Bi1 O4 C8 9.6(8) . . . . ?
O15 Bi1 O4 C8 -144.0(7) 1_545 . . . ?
Bi4 Bi1 O4 C8 106.9(6) . . . . ?
Bi2 Bi1 O4 C8 172.2(6) . . . . ?
O24 Bi1 O4 Bi3 -101.5(3) . . . . ?
O23 Bi1 O4 Bi3 -27.6(2) . . . . ?
O2 Bi1 O4 Bi3 -7.9(6) 1_655 . . . ?
O3 Bi1 O4 Bi3 -178.7(4) . . . . ?
O26 Bi1 O4 Bi3 -167.1(3) . . . . ?
O15 Bi1 O4 Bi3 39.3(3) 1_545 . . . ?
C8 Bi1 O4 Bi3 -176.7(8) . . . . ?
Bi4 Bi1 O4 Bi3 -69.8(2) . . . . ?
Bi2 Bi1 O4 Bi3 -4.5(2) . . . . ?
O25 Bi3 O4 C8 -172.9(19) . . . . ?
Bi3 Bi3 O4 C8 -179.8(16) 2_667 . . . ?
O25 Bi3 O4 Bi1 -2.0(4) . . . . ?
O25 Bi3 O4 Bi1 -167.7(8) 2_667 . . . ?
O17 Bi3 O4 Bi1 89.1(3) . . . . ?
O16 Bi3 O4 Bi1 -77.4(3) 1_545 . . . ?
O23 Bi3 O4 Bi1 24.6(2) . . . . ?
O18 Bi3 O4 Bi1 140.0(3) . . . . ?
C24 Bi3 O4 Bi1 114.6(3) . . . . ?
Bi3 Bi3 O4 Bi1 -8.8(7) 2_667 . . . ?
Bi2 Bi3 O4 Bi1 4.6(2) . . . . ?
C11 C9 C10 C11 -0.5(19) . . . 2_766 ?
C12 C9 C10 C11 179.5(10) . . . 2_766 ?
C11 C9 C10 N2 178.5(12) . . . . ?
C12 C9 C10 N2 -1.5(19) . . . . ?
C10 C9 C11 C10 0.5(18) . . . 2_766 ?
C12 C9 C11 C10 -179.5(10) . . . 2_766 ?
C10 C9 C12 O8 -177.3(10) . . . . ?
C11 C9 C12 O8 2.7(15) . . . . ?
C10 C9 C12 O7 1.3(16) . . . . ?
C11 C9 C12 O7 -178.8(10) . . . . ?
O8 C12 O7 Bi4 2.6(17) . . . . ?
C9 C12 O7 Bi4 -175.7(6) . . . . ?
O24 Bi4 O7 C12 37.3(9) . . . . ?
O24 Bi4 O7 C12 -38.1(9) 2_666 . . . ?
O23 Bi4 O7 C12 108.2(9) . . . . ?
O8 Bi4 O7 C12 -1.3(12) 2_666 . . . ?
Bi4 Bi4 O7 C12 -1.2(8) 2_666 . . . ?
Bi1 Bi4 O7 C12 70.2(8) . . . . ?
O7 C12 O8 Bi4 -2.7(17) . . . 2_666 ?
C9 C12 O8 Bi4 175.7(6) . . . 2_666 ?
C16 C13 C14 C15 -177.3(12) . . . 2_777 ?
C15 C13 C14 N3 172.4(16) . . . . ?
C16 C13 C14 N3 -6(2) . . . . ?
C14 C13 C15 C14 -1(2) . . . 2_777 ?
C16 C13 C15 C14 177.4(12) . . . 2_777 ?
C15 C13 C16 O12 -1.3(18) . . . . ?
C14 C13 C16 O12 177.2(12) . . . . ?
C15 C13 C16 O11 179.5(11) . . . . ?
C14 C13 C16 O11 -2.0(19) . . . . ?
O25 Bi2 C16 O12 64.3(7) . . . . ?
O23 Bi2 C16 O12 140.3(7) . . . . ?
O11 Bi2 C16 O12 173.1(13) . . . . ?
O15 Bi2 C16 O12 67.1(11) 1_545 . . . ?
Bi3 Bi2 C16 O12 91.0(7) . . . . ?
Bi1 Bi2 C16 O12 154.3(5) . . . . ?
O25 Bi2 C16 O11 -108.8(8) . . . . ?
O23 Bi2 C16 O11 -32.8(8) . . . . ?
O15 Bi2 C16 O11 -106.1(10) 1_545 . . . ?
O12 Bi2 C16 O11 -173.1(13) . . . . ?
Bi3 Bi2 C16 O11 -82.2(7) . . . . ?
Bi1 Bi2 C16 O11 -18.8(9) . . . . ?
O12 C16 O11 Bi2 -7.7(14) . . . . ?
C13 C16 O11 Bi2 171.5(9) . . . . ?
O25 Bi2 O11 C16 68.5(8) . . . . ?
O23 Bi2 O11 C16 148.7(8) . . . . ?
O15 Bi2 O11 C16 122.5(9) 1_545 . . . ?
O12 Bi2 O11 C16 3.8(7) . . . . ?
Bi3 Bi2 O11 C16 100.9(7) . . . . ?
Bi1 Bi2 O11 C16 166.5(7) . . . . ?
O11 C16 O12 Bi2 6.3(11) . . . . ?
C13 C16 O12 Bi2 -173.0(11) . . . . ?
O25 Bi2 O12 C16 -109.1(8) . . . . ?
O23 Bi2 O12 C16 -48.4(8) . . . . ?
O11 Bi2 O12 C16 -3.8(7) . . . . ?
O15 Bi2 O12 C16 -142.5(8) 1_545 . . . ?
Bi3 Bi2 O12 C16 -92.9(7) . . . . ?
Bi1 Bi2 O12 C16 -52.0(10) . . . . ?
C15 C14 N3 O14 -100.6(19) 2_777 . . . ?
C13 C14 N3 O14 87.7(19) . . . . ?
C15 C14 N3 O13 79.5(19) 2_777 . . . ?
C13 C14 N3 O13 -92.3(19) . . . . ?
C22 C17 C18 C19 -1.9(10) . . . . ?
C23 C17 C18 C19 -175.7(11) . . . . ?
C22 C17 C18 N4 -170.5(13) . . . . ?
C23 C17 C18 N4 15.7(14) . . . . ?
C17 C18 C19 C20 1.9(9) . . . . ?
N4 C18 C19 C20 170.8(11) . . . . ?
C18 C19 C20 C21 -1.4(14) . . . . ?
C18 C19 C20 C24 -178.9(8) . . . . ?
C19 C20 C21 C22 1.1(17) . . . . ?
C24 C20 C21 C22 178.6(11) . . . . ?
C19 C20 C21 N5 -166.4(15) . . . . ?
C18 C17 C22 C21 1.4(17) . . . . ?
C23 C17 C22 C21 176.0(12) . . . . ?
N5 C21 C22 C17 167.2(16) . . . . ?
C22 C17 C23 O16 36.8(17) . . . . ?
C18 C17 C23 O16 -149.3(11) . . . . ?
C22 C17 C23 O15 -146.9(13) . . . . ?
C18 C17 C23 O15 27.0(17) . . . . ?
C19 C20 C24 O18 172.5(10) . . . . ?
C21 C20 C24 O18 -5.0(17) . . . . ?
C19 C20 C24 O17 -6.7(15) . . . . ?
C21 C20 C24 O17 175.9(10) . . . . ?
C19 C20 C24 Bi3 37(4) . . . . ?
C21 C20 C24 Bi3 -140(3) . . . . ?
O25 Bi3 C24 O18 -145.0(7) . . . . ?
O25 Bi3 C24 O18 -80.2(7) 2_667 . . . ?
O17 Bi3 C24 O18 170.3(11) . . . . ?
O16 Bi3 C24 O18 -24.0(18) 1_545 . . . ?
O23 Bi3 C24 O18 148.4(7) . . . . ?
O4 Bi3 C24 O18 84.5(7) . . . . ?
Bi3 Bi3 C24 O18 -111.9(7) 2_667 . . . ?
Bi2 Bi3 C24 O18 -178.3(6) . . . . ?
O25 Bi3 C24 O17 44.7(7) . . . . ?
O25 Bi3 C24 O17 109.5(7) 2_667 . . . ?
O16 Bi3 C24 O17 165.7(12) 1_545 . . . ?
O23 Bi3 C24 O17 -21.9(7) . . . . ?
O4 Bi3 C24 O17 -85.8(7) . . . . ?
O18 Bi3 C24 O17 -170.3(11) . . . . ?
Bi3 Bi3 C24 O17 77.8(6) 2_667 . . . ?
Bi2 Bi3 C24 O17 11.4(7) . . . . ?
C17 C23 O15 Bi2 -124.7(11) . . . 1_565 ?
O16 C23 O15 Bi1 -83.5(19) . . . 1_565 ?
C17 C23 O15 Bi1 100.5(13) . . . 1_565 ?
O15 C23 O16 Bi3 10.6(18) . . . 1_565 ?
C17 C23 O16 Bi3 -173.6(9) . . . 1_565 ?
O18 C24 O17 Bi3 -10.8(12) . . . . ?
C20 C24 O17 Bi3 168.4(8) . . . . ?
O25 Bi3 O17 C24 -137.5(7) . . . . ?
O25 Bi3 O17 C24 -67.8(7) 2_667 . . . ?
O16 Bi3 O17 C24 -166.6(12) 1_545 . . . ?
O23 Bi3 O17 C24 156.6(7) . . . . ?
O4 Bi3 O17 C24 97.1(7) . . . . ?
O18 Bi3 O17 C24 5.4(6) . . . . ?
Bi3 Bi3 O17 C24 -102.4(6) 2_667 . . . ?
Bi2 Bi3 O17 C24 -169.2(7) . . . . ?
O17 C24 O18 Bi3 9.0(10) . . . . ?
C20 C24 O18 Bi3 -170.1(9) . . . . ?
O25 Bi3 O18 C24 43.1(8) . . . . ?
O25 Bi3 O18 C24 94.2(7) 2_667 . . . ?
O17 Bi3 O18 C24 -5.4(6) . . . . ?
O16 Bi3 O18 C24 171.6(7) 1_545 . . . ?
O23 Bi3 O18 C24 -35.2(7) . . . . ?
O4 Bi3 O18 C24 -98.3(7) . . . . ?
Bi3 Bi3 O18 C24 71.4(7) 2_667 . . . ?
Bi2 Bi3 O18 C24 2.2(8) . . . . ?
